data_4082881
loop_
_publ_author_name
'Goto, Eri'
'Begum, Rowshan Ara'
'Ueno, Chiaki'
'Hosokawa, Aya'
'Yamamoto, Chie'
'Nakamae, Kanako'
'Kure, Bunsho'
'Nakajima, Takayuki'
'Kajiwara, Takashi'
'Tanase, Tomoaki'

_publ_section_title
;
 Electron-Deficient Pt2M2Pt2Hexanuclear Metal Strings (M = Pt, Pd)
 Supported by Triphosphine Ligands
;
_journal_issue 8
_journal_name_full Organometallics
_journal_page_first 1893
_journal_paper_doi 10.1021/om401211d
_journal_volume 33
_journal_year 2014
_chemical_formula_moiety 'C94 H88 Au Cl7 F12 N P9 Pd Pt2 '
_chemical_formula_sum 'C94 H88 Au Cl7 F12 N P9 Pd Pt2'
_chemical_formula_weight 2680.20
_space_group_IT_number 14
_symmetry_cell_setting monoclinic
_symmetry_Int_Tables_number 14
_symmetry_space_group_name_Hall '-P 2ybc'
_symmetry_space_group_name_H-M 'P 1 21/c 1'
_cell_angle_alpha 90.0000
_cell_angle_beta 96.399(5)
_cell_angle_gamma 90.0000
_cell_formula_units_Z 4
_cell_length_a 16.2983(17)
_cell_length_b 23.534(2)
_cell_length_c 27.456(3)
_cell_measurement_reflns_used 22466
_cell_measurement_temperature 153(2)
_cell_measurement_theta_max 27.5
_cell_measurement_theta_min 3.0
_cell_volume 10465.5(18)
_computing_cell_refinement CrystalClear
_computing_data_collection CrystalClear
_computing_data_reduction CrystalStructure
_computing_molecular_graphics 'Mercury 3.1'
_computing_publication_material 'CrystalStructure 3.8'
_computing_structure_refinement SHELXL
_computing_structure_solution SIR92
_diffrn_ambient_temperature 153(2)
_diffrn_detector_area_resol_mean 7.31
_diffrn_measured_fraction_theta_full 0.804
_diffrn_measured_fraction_theta_max 0.806
_diffrn_measurement_device_type 'Rigaku Mercury'
_diffrn_measurement_method \w
_diffrn_radiation_type 'Mo K\a'
_diffrn_radiation_wavelength 0.71070
_diffrn_reflns_av_R_equivalents 0.060
_diffrn_reflns_limit_h_max 21
_diffrn_reflns_limit_h_min -21
_diffrn_reflns_limit_k_max 30
_diffrn_reflns_limit_k_min -20
_diffrn_reflns_limit_l_max 32
_diffrn_reflns_limit_l_min -33
_diffrn_reflns_number 57415
_diffrn_reflns_theta_full 27.50
_diffrn_reflns_theta_max 27.48
_exptl_absorpt_coefficient_mu 4.606
_exptl_absorpt_correction_T_max 0.794
_exptl_absorpt_correction_T_min 0.557
_exptl_absorpt_correction_type multi-scan
_exptl_absorpt_process_details 'Jacobson, R. (1998) Private communication'
_exptl_crystal_colour orange
_exptl_crystal_density_diffrn 1.701
_exptl_crystal_density_method 'not measured'
_exptl_crystal_description plate
_exptl_crystal_F_000 5208.00
_exptl_crystal_size_max 0.35
_exptl_crystal_size_mid 0.20
_exptl_crystal_size_min 0.05
_platon_squeeze_details
;
;
_refine_diff_density_max 2.83
_refine_diff_density_min -1.12
_refine_ls_extinction_method none
_refine_ls_goodness_of_fit_ref 1.030
_refine_ls_hydrogen_treatment refall
_refine_ls_number_parameters 1208
_refine_ls_number_reflns 23401
_refine_ls_R_factor_gt 0.0965
_refine_ls_shift/su_max 0.003
_refine_ls_structure_factor_coef Fsqd
_refine_ls_weighting_details 'w = 1/[\s^2^(Fo^2^)+(0.1825P)^2^+96.0936P] where P=(Fo^2^+2Fc^2^)/3'
_refine_ls_weighting_scheme calc
_refine_ls_wR_factor_ref 0.2654
_reflns_number_gt 14666
_reflns_number_total 23401
_reflns_threshold_expression F^2^>2.0\s(F^2^)
_cod_data_source_file om401211d_si_002.cif
_cod_data_source_block '_compound16'
_cod_depositor_comments 'Adding full bibliography for 4082877--4082881.cif.'
_cod_original_formula_sum 'C94 H88 Au Cl7 F12 N P9 Pd Pt2 '
_cod_database_code 4082881

loop_
_symmetry_equiv_pos_site_id
_symmetry_equiv_pos_as_xyz
1 +X,+Y,+Z
2 -X,1/2+Y,1/2-Z
3 -X,-Y,-Z
4 +X,1/2-Y,1/2+Z

loop_
_atom_site_label
_atom_site_type_symbol
_atom_site_fract_x
_atom_site_fract_y
_atom_site_fract_z
_atom_site_U_iso_or_equiv
_atom_site_adp_type
_atom_site_occupancy
_atom_site_symmetry_multiplicity
_atom_site_calc_flag
_atom_site_refinement_flags
Au(1) Au 0.26013(3) 0.13964(2) -0.403460(18) 0.03729(15) Uani 1.00 1 d .
Pt(1) Pt 0.17227(3) 0.349880(18) -0.392700(16) 0.03141(14) Uani 1.00 1 d .
Pt(2) Pt 0.17977(3) 0.239840(18) -0.409630(17) 0.03155(14) Uani 1.00 1 d .
Pd(1) Pd 0.10807(5) 0.13793(4) -0.44576(3) 0.0323(2) Uani 1.00 1 d .
Cl(1) Cl -0.0093(2) 0.09103(16) -0.48692(12) 0.0485(7) Uani 1.00 1 d .
Cl(2) Cl 0.3811(5) 0.3323(4) -0.1212(3) 0.143(3) Uani 1.00 1 d .
Cl(3) Cl 0.4636(7) 0.2874(6) -0.1929(4) 0.184(4) Uani 1.00 1 d .
Cl(4) Cl 0.1303(6) 0.7491(4) 0.4921(5) 0.167(4) Uani 1.00 1 d .
Cl(5) Cl 0.2629(8) 0.8338(6) 0.4991(5) 0.194(5) Uani 1.00 1 d .
Cl(6) Cl 0.3690(5) 0.7466(4) 0.8882(4) 0.140(2) Uani 1.00 1 d .
Cl(7) Cl 0.3187(6) 0.8617(4) 0.8966(6) 0.213(7) Uani 1.00 1 d .
P(1) P 0.2221(2) 0.33035(12) -0.31279(11) 0.0336(6) Uani 1.00 1 d .
P(2) P 0.1234(2) 0.22877(13) -0.33887(12) 0.0353(6) Uani 1.00 1 d .
P(3) P 0.0673(2) 0.11362(14) -0.37093(12) 0.0397(7) Uani 1.00 1 d .
P(4) P 0.1402(2) 0.36468(12) -0.47598(12) 0.0335(6) Uani 1.00 1 d .
P(5) P 0.23474(19) 0.26103(12) -0.47931(12) 0.0312(6) Uani 1.00 1 d .
P(6) P 0.1676(2) 0.14893(13) -0.51736(12) 0.0337(6) Uani 1.00 1 d .
P(7) P 0.3851(2) 0.09725(15) -0.38647(14) 0.0437(7) Uani 1.00 1 d .
P(11) P 0.2189(2) 0.16124(18) 0.82472(15) 0.0542(9) Uani 1.00 1 d .
P(21) P 0.6449(6) 0.1913(4) -0.0824(4) 0.085(3) Uani 0.50 1 d P
P(22) P 0.2833(7) 0.7271(5) 0.2022(4) 0.105(4) Uani 0.50 1 d P
F(11) F 0.3043(7) 0.1427(5) 0.8539(4) 0.091(3) Uani 1.00 1 d .
F(12) F 0.1873(8) 0.0985(5) 0.8269(5) 0.103(4) Uani 1.00 1 d .
F(13) F 0.2551(7) 0.1487(5) 0.7743(4) 0.086(3) Uani 1.00 1 d .
F(14) F 0.1342(5) 0.1807(3) 0.7951(3) 0.056(2) Uani 1.00 1 d .
F(15) F 0.2507(8) 0.2255(5) 0.8216(5) 0.108(4) Uani 1.00 1 d .
F(16) F 0.1851(10) 0.1767(7) 0.8729(3) 0.116(5) Uani 1.00 1 d .
F(21) F 0.7178(14) 0.2101(12) -0.0477(10) 0.22(2) Uani 0.50 1 d P
F(22) F 0.6982(19) 0.1810(13) -0.1228(10) 0.32(5) Uani 0.50 1 d P
F(23) F 0.6367(16) 0.2567(6) -0.1011(8) 0.115(9) Uani 0.50 1 d P
F(24) F 0.6487(14) 0.1331(7) -0.0658(8) 0.137(15) Uani 0.50 1 d P
F(25) F 0.5864(16) 0.2087(10) -0.0435(8) 0.157(16) Uani 0.50 1 d P
F(26) F 0.5664(15) 0.1788(10) -0.1186(8) 0.23(3) Uani 0.50 1 d P
F(31) F 0.3257(19) 0.6891(12) 0.1591(8) 0.29(3) Uani 0.50 1 d P
F(32) F 0.3899(9) 0.7192(13) 0.2266(9) 0.25(3) Uani 0.50 1 d P
F(33) F 0.2814(16) 0.6655(6) 0.2282(7) 0.130(13) Uani 0.50 1 d P
F(34) F 0.3163(16) 0.7777(9) 0.1784(8) 0.20(2) Uani 0.50 1 d P
F(35) F 0.2103(9) 0.7200(10) 0.1777(7) 0.124(13) Uani 0.50 1 d P
F(36) F 0.2784(14) 0.7548(8) 0.2483(6) 0.121(13) Uani 0.50 1 d P
N(1) N 0.1397(7) 0.4743(4) -0.3635(4) 0.047(2) Uani 1.00 1 d .
C(1) C 0.1549(8) 0.4290(4) -0.3774(4) 0.038(2) Uani 1.00 1 d .
C(2) C 0.1928(7) 0.2615(4) -0.2896(4) 0.033(2) Uani 1.00 1 d .
C(3) C 0.1165(9) 0.1546(5) -0.3187(4) 0.041(3) Uani 1.00 1 d .
C(4) C 0.1565(9) 0.3030(5) -0.5134(4) 0.042(2) Uani 1.00 1 d .
C(5) C 0.2532(8) 0.2001(5) -0.5184(4) 0.039(2) Uani 1.00 1 d .
C(11) C 0.1267(12) 0.5291(6) -0.3453(6) 0.061(4) Uani 1.00 1 d .
C(12) C 0.1964(14) 0.5623(7) -0.3313(8) 0.083(6) Uani 1.00 1 d .
C(13) C 0.1828(19) 0.6159(9) -0.3126(11) 0.112(9) Uani 1.00 1 d .
C(14) C 0.100(2) 0.6329(14) -0.3063(16) 0.160(17) Uani 1.00 1 d .
C(15) C 0.0297(18) 0.5989(11) -0.3215(10) 0.109(8) Uani 1.00 1 d .
C(16) C 0.0476(13) 0.5437(7) -0.3419(7) 0.077(5) Uani 1.00 1 d .
C(17) C 0.2846(16) 0.5450(9) -0.3393(12) 0.111(9) Uani 1.00 1 d .
C(18) C -0.0250(11) 0.5053(9) -0.3567(7) 0.076(5) Uani 1.00 1 d .
C(111) C 0.1885(14) 0.3798(6) -0.2675(5) 0.065(5) Uani 1.00 1 d .
C(112) C 0.1050(14) 0.3950(8) -0.2712(6) 0.072(5) Uani 1.00 1 d .
C(113) C 0.078(2) 0.4300(11) -0.2362(8) 0.123(12) Uani 1.00 1 d .
C(114) C 0.123(4) 0.4450(14) -0.2000(15) 0.18(2) Uani 1.00 1 d .
C(115) C 0.212(3) 0.4317(11) -0.1936(7) 0.142(16) Uani 1.00 1 d .
C(116) C 0.2407(17) 0.3965(7) -0.2274(5) 0.092(8) Uani 1.00 1 d .
C(121) C 0.3334(10) 0.3326(7) -0.3063(6) 0.063(4) Uani 1.00 1 d .
C(122) C 0.3753(11) 0.3821(8) -0.3125(9) 0.085(6) Uani 1.00 1 d .
C(123) C 0.4553(14) 0.3854(11) -0.3085(9) 0.098(7) Uani 1.00 1 d .
C(124) C 0.5015(15) 0.3394(17) -0.3000(16) 0.155(16) Uani 1.00 1 d .
C(125) C 0.4698(14) 0.2898(18) -0.2980(16) 0.170(19) Uani 1.00 1 d .
C(126) C 0.3815(13) 0.2813(11) -0.3066(14) 0.133(13) Uani 1.00 1 d .
C(211) C 0.0245(9) 0.2622(6) -0.3350(5) 0.047(3) Uani 1.00 1 d .
C(212) C -0.0101(9) 0.2572(9) -0.2890(6) 0.064(4) Uani 1.00 1 d .
C(213) C -0.0856(12) 0.2823(12) -0.2858(7) 0.089(6) Uani 1.00 1 d .
C(214) C -0.1224(12) 0.3128(16) -0.3217(8) 0.121(11) Uani 1.00 1 d .
C(215) C -0.0870(10) 0.3203(10) -0.3679(7) 0.082(6) Uani 1.00 1 d .
C(216) C -0.0152(8) 0.2936(8) -0.3723(5) 0.057(3) Uani 1.00 1 d .
C(311) C -0.0410(9) 0.1205(6) -0.3636(6) 0.055(4) Uani 1.00 1 d .
C(312) C -0.0918(11) 0.1570(8) -0.3947(8) 0.077(5) Uani 1.00 1 d .
C(313) C -0.1739(13) 0.1685(10) -0.3888(11) 0.107(9) Uani 1.00 1 d .
C(314) C -0.200(2) 0.1388(16) -0.344(2) 0.16(2) Uani 1.00 1 d .
C(315) C -0.159(2) 0.1035(16) -0.3182(17) 0.148(19) Uani 1.00 1 d .
C(316) C -0.0749(17) 0.0959(11) -0.3258(10) 0.115(10) Uani 1.00 1 d .
C(321) C 0.0908(9) 0.0414(5) -0.3548(5) 0.050(3) Uani 1.00 1 d .
C(322) C 0.1308(18) 0.0259(8) -0.3106(7) 0.099(8) Uani 1.00 1 d .
C(323) C 0.1415(15) -0.0328(7) -0.3005(8) 0.104(9) Uani 1.00 1 d .
C(324) C 0.115(2) -0.0743(8) -0.3334(9) 0.117(10) Uani 1.00 1 d .
C(325) C 0.0751(12) -0.0573(5) -0.3781(6) 0.066(4) Uani 1.00 1 d .
C(326) C 0.0656(10) -0.0015(6) -0.3864(5) 0.055(3) Uani 1.00 1 d .
C(411) C 0.0343(8) 0.3842(5) -0.4955(5) 0.044(3) Uani 1.00 1 d .
C(412) C -0.0095(15) 0.4137(12) -0.4705(9) 0.127(12) Uani 1.00 1 d .
C(413) C -0.0934(17) 0.4223(14) -0.4849(10) 0.142(15) Uani 1.00 1 d .
C(414) C -0.1324(10) 0.4108(11) -0.5221(9) 0.090(6) Uani 1.00 1 d .
C(415) C -0.091(2) 0.3793(11) -0.5551(11) 0.119(10) Uani 1.00 1 d .
C(416) C -0.0002(17) 0.3678(9) -0.5410(9) 0.094(7) Uani 1.00 1 d .
C(421) C 0.2027(8) 0.4190(5) -0.4993(5) 0.044(2) Uani 1.00 1 d .
C(422) C 0.2660(9) 0.4462(6) -0.4687(5) 0.048(3) Uani 1.00 1 d .
C(423) C 0.3159(10) 0.4845(7) -0.4877(7) 0.067(4) Uani 1.00 1 d .
C(424) C 0.3016(12) 0.5003(7) -0.5364(8) 0.072(5) Uani 1.00 1 d .
C(425) C 0.2412(11) 0.4751(6) -0.5661(6) 0.061(4) Uani 1.00 1 d .
C(426) C 0.1909(9) 0.4344(6) -0.5484(5) 0.053(3) Uani 1.00 1 d .
C(511) C 0.3290(8) 0.3028(5) -0.4801(5) 0.043(2) Uani 1.00 1 d .
C(512) C 0.3515(9) 0.3214(6) -0.5258(5) 0.048(3) Uani 1.00 1 d .
C(513) C 0.4192(12) 0.3535(7) -0.5269(8) 0.068(4) Uani 1.00 1 d .
C(514) C 0.4690(11) 0.3659(7) -0.4832(9) 0.076(6) Uani 1.00 1 d .
C(515) C 0.4482(9) 0.3474(7) -0.4383(8) 0.070(5) Uani 1.00 1 d .
C(516) C 0.3764(8) 0.3162(5) -0.4365(5) 0.049(3) Uani 1.00 1 d .
C(611) C 0.0980(9) 0.1725(5) -0.5706(4) 0.043(3) Uani 1.00 1 d .
C(612) C 0.0220(8) 0.1969(5) -0.5629(4) 0.043(2) Uani 1.00 1 d .
C(613) C -0.0245(11) 0.2221(7) -0.6033(7) 0.066(4) Uani 1.00 1 d .
C(614) C 0.0037(13) 0.2176(7) -0.6494(6) 0.067(4) Uani 1.00 1 d .
C(615) C 0.0750(14) 0.1924(7) -0.6555(5) 0.070(5) Uani 1.00 1 d .
C(616) C 0.1225(10) 0.1718(6) -0.6155(5) 0.056(3) Uani 1.00 1 d .
C(621) C 0.2099(7) 0.0831(4) -0.5369(4) 0.036(2) Uani 1.00 1 d .
C(622) C 0.2947(8) 0.0758(6) -0.5445(6) 0.053(3) Uani 1.00 1 d .
C(623) C 0.3214(10) 0.0251(7) -0.5594(7) 0.067(4) Uani 1.00 1 d .
C(624) C 0.2715(10) -0.0211(6) -0.5670(7) 0.064(4) Uani 1.00 1 d .
C(625) C 0.1920(10) -0.0146(7) -0.5582(7) 0.070(5) Uani 1.00 1 d .
C(626) C 0.1604(8) 0.0370(5) -0.5432(7) 0.061(4) Uani 1.00 1 d .
C(711) C 0.4441(9) 0.1164(6) -0.3302(6) 0.055(3) Uani 1.00 1 d .
C(712) C 0.4034(10) 0.1264(7) -0.2880(6) 0.062(4) Uani 1.00 1 d .
C(713) C 0.4497(10) 0.1406(7) -0.2466(5) 0.056(3) Uani 1.00 1 d .
C(714) C 0.5321(12) 0.1453(11) -0.2404(7) 0.091(7) Uani 1.00 1 d .
C(715) C 0.5737(11) 0.1342(15) -0.2816(10) 0.117(10) Uani 1.00 1 d .
C(716) C 0.5303(10) 0.1219(10) -0.3250(7) 0.075(5) Uani 1.00 1 d .
C(721) C 0.3779(12) 0.0208(6) -0.3855(6) 0.064(4) Uani 1.00 1 d .
C(722) C 0.3091(14) -0.0046(7) -0.4101(11) 0.100(8) Uani 1.00 1 d .
C(723) C 0.295(2) -0.0619(9) -0.4120(12) 0.138(14) Uani 1.00 1 d .
C(724) C 0.349(3) -0.0964(13) -0.3866(14) 0.152(19) Uani 1.00 1 d .
C(725) C 0.417(3) -0.0780(11) -0.3595(14) 0.170(19) Uani 1.00 1 d .
C(726) C 0.432(2) -0.0133(12) -0.3582(12) 0.144(13) Uani 1.00 1 d .
C(731) C 0.4485(8) 0.1142(6) -0.4349(5) 0.046(3) Uani 1.00 1 d .
C(732) C 0.4873(9) 0.0742(6) -0.4600(6) 0.054(3) Uani 1.00 1 d .
C(733) C 0.5310(11) 0.0919(7) -0.4985(7) 0.069(4) Uani 1.00 1 d .
C(734) C 0.5363(11) 0.1484(7) -0.5114(7) 0.063(4) Uani 1.00 1 d .
C(735) C 0.4978(12) 0.1887(7) -0.4854(7) 0.071(4) Uani 1.00 1 d .
C(736) C 0.4548(10) 0.1716(6) -0.4464(7) 0.060(4) Uani 1.00 1 d .
C(801) C 0.4400(16) 0.2665(8) -0.1311(7) 0.155(17) Uani 1.00 1 d .
C(802) C 0.185(2) 0.8053(14) 0.5257(7) 0.165(19) Uani 1.00 1 d .
C(803) C 0.326(2) 0.7925(9) 0.9229(10) 0.18(2) Uani 1.00 1 d .
H(1) H 0.2403 0.2380 -0.2827 0.039 Uiso 1.00 1 c R
H(2) H 0.1654 0.2656 -0.2616 0.039 Uiso 1.00 1 c R
H(3) H 0.1719 0.1401 -0.3094 0.051 Uiso 1.00 1 c R
H(4) H 0.0864 0.1520 -0.2916 0.051 Uiso 1.00 1 c R
H(5) H 0.1053 0.2808 -0.5190 0.051 Uiso 1.00 1 c R
H(6) H 0.1716 0.3133 -0.5444 0.051 Uiso 1.00 1 c R
H(7) H 0.2563 0.2130 -0.5512 0.047 Uiso 1.00 1 c R
H(8) H 0.3042 0.1825 -0.5067 0.047 Uiso 1.00 1 c R
H(9) H 0.2305 0.6400 -0.3026 0.118 Uiso 1.00 1 c R
H(10) H 0.0911 0.6660 -0.2897 0.163 Uiso 1.00 1 c R
H(11) H -0.0214 0.6140 -0.3183 0.126 Uiso 1.00 1 c R
H(12) H 0.2836 0.5084 -0.3543 0.126 Uiso 1.00 1 c R
H(13) H 0.3049 0.5717 -0.3623 0.126 Uiso 1.00 1 c R
H(14) H 0.3183 0.5457 -0.3101 0.126 Uiso 1.00 1 c R
H(15) H -0.0752 0.5237 -0.3501 0.091 Uiso 1.00 1 c R
H(16) H -0.0284 0.4971 -0.3907 0.091 Uiso 1.00 1 c R
H(17) H -0.0202 0.4705 -0.3387 0.091 Uiso 1.00 1 c R
H(18) H 0.0691 0.3818 -0.2988 0.096 Uiso 1.00 1 c R
H(19) H 0.0199 0.4413 -0.2387 0.137 Uiso 1.00 1 c R
H(20) H 0.1087 0.4705 -0.1734 0.168 Uiso 1.00 1 c R
H(21) H 0.2396 0.4449 -0.1645 0.170 Uiso 1.00 1 c R
H(22) H 0.2992 0.3845 -0.2225 0.111 Uiso 1.00 1 c R
H(33) H 0.2738 0.4378 -0.4343 0.056 Uiso 1.00 1 c R
H(34) H 0.3627 0.4997 -0.4668 0.071 Uiso 1.00 1 c R
H(35) H 0.3376 0.5288 -0.5483 0.087 Uiso 1.00 1 c R
H(36) H 0.2306 0.4860 -0.6007 0.072 Uiso 1.00 1 c R
H(37) H 0.1458 0.4178 -0.5708 0.061 Uiso 1.00 1 c R
H(38) H 0.0156 0.2360 -0.2612 0.076 Uiso 1.00 1 c R
H(39) H -0.1092 0.2828 -0.2553 0.101 Uiso 1.00 1 c R
H(40) H -0.1752 0.3282 -0.3172 0.143 Uiso 1.00 1 c R
H(41) H -0.1132 0.3432 -0.3939 0.096 Uiso 1.00 1 c R
H(42) H 0.0081 0.2966 -0.4028 0.074 Uiso 1.00 1 c R
H(43) H -0.0682 0.1724 -0.4210 0.093 Uiso 1.00 1 c R
H(44) H -0.2083 0.1939 -0.4076 0.133 Uiso 1.00 1 c R
H(45) H -0.2539 0.1434 -0.3345 0.166 Uiso 1.00 1 c R
H(46) H -0.1775 0.0824 -0.2880 0.173 Uiso 1.00 1 c R
H(47) H -0.0388 0.0694 -0.3054 0.133 Uiso 1.00 1 c R
H(48) H 0.4842 0.0343 -0.4516 0.066 Uiso 1.00 1 c R
H(49) H 0.5606 0.0648 -0.5160 0.080 Uiso 1.00 1 c R
H(50) H 0.5657 0.1603 -0.5381 0.074 Uiso 1.00 1 c R
H(51) H 0.4998 0.2281 -0.4938 0.082 Uiso 1.00 1 c R
H(52) H 0.4290 0.1992 -0.4275 0.069 Uiso 1.00 1 c R
H(53) H 0.3182 0.3098 -0.5557 0.055 Uiso 1.00 1 c R
H(54) H 0.4316 0.3693 -0.5580 0.081 Uiso 1.00 1 c R
H(55) H 0.5177 0.3879 -0.4834 0.087 Uiso 1.00 1 c R
H(56) H 0.4831 0.3556 -0.4084 0.076 Uiso 1.00 1 c R
H(57) H 0.3609 0.3040 -0.4046 0.061 Uiso 1.00 1 c R
H(58) H 0.1512 0.0520 -0.2855 0.102 Uiso 1.00 1 c R
H(59) H 0.1760 -0.0436 -0.2705 0.185 Uiso 1.00 1 c R
H(60) H 0.1275 -0.1149 -0.3262 0.128 Uiso 1.00 1 c R
H(61) H 0.0549 -0.0845 -0.4023 0.073 Uiso 1.00 1 c R
H(62) H 0.0392 0.0090 -0.4192 0.066 Uiso 1.00 1 c R
H(63) H 0.3321 0.1069 -0.5400 0.059 Uiso 1.00 1 c R
H(64) H 0.3790 0.0204 -0.5633 0.077 Uiso 1.00 1 c R
H(65) H 0.2902 -0.0573 -0.5773 0.070 Uiso 1.00 1 c R
H(66) H 0.1567 -0.0462 -0.5626 0.084 Uiso 1.00 1 c R
H(67) H 0.1036 0.0394 -0.5384 0.072 Uiso 1.00 1 c R
H(73) H 0.3434 0.1218 -0.2880 0.073 Uiso 1.00 1 c R
H(74) H 0.4214 0.1483 -0.2186 0.064 Uiso 1.00 1 c R
H(75) H 0.5616 0.1543 -0.2089 0.101 Uiso 1.00 1 c R
H(76) H 0.6336 0.1399 -0.2769 0.138 Uiso 1.00 1 c R
H(77) H 0.5603 0.1172 -0.3533 0.087 Uiso 1.00 1 c R
H(78) H 0.0018 0.1953 -0.5312 0.051 Uiso 1.00 1 c R
H(79) H -0.0751 0.2417 -0.5987 0.080 Uiso 1.00 1 c R
H(80) H -0.0283 0.2327 -0.6775 0.075 Uiso 1.00 1 c R
H(81) H 0.0916 0.1878 -0.6885 0.085 Uiso 1.00 1 c R
H(82) H 0.1781 0.1593 -0.6197 0.068 Uiso 1.00 1 c R
H(83) H 0.3409 0.4171 -0.3107 0.115 Uiso 1.00 1 c R
H(84) H 0.4848 0.4213 -0.3100 0.115 Uiso 1.00 1 c R
H(85) H 0.5622 0.3372 -0.3080 0.115 Uiso 1.00 1 c R
H(86) H 0.4958 0.2489 -0.3068 0.115 Uiso 1.00 1 c R
H(87) H 0.3519 0.2447 -0.3076 0.115 Uiso 1.00 1 c R
H(88) H 0.0071 0.4205 -0.4327 0.105 Uiso 1.00 1 c R
H(89) H -0.1321 0.4393 -0.4589 0.105 Uiso 1.00 1 c R
H(90) H -0.1885 0.4130 -0.5379 0.105 Uiso 1.00 1 c R
H(91) H -0.1057 0.3678 -0.5908 0.105 Uiso 1.00 1 c R
H(92) H 0.0336 0.3490 -0.5647 0.105 Uiso 1.00 1 c R
H(93) H 0.2691 0.0223 -0.4287 0.107 Uiso 1.00 1 c R
H(94) H 0.2482 -0.0763 -0.4305 0.107 Uiso 1.00 1 c R
H(95) H 0.3453 -0.1366 -0.3875 0.107 Uiso 1.00 1 c R
H(96) H 0.4633 -0.0984 -0.3426 0.107 Uiso 1.00 1 c R
H(97) H 0.4842 0.0002 -0.3408 0.107 Uiso 1.00 1 c R

loop_
_atom_site_aniso_label
_atom_site_aniso_U_11
_atom_site_aniso_U_22
_atom_site_aniso_U_33
_atom_site_aniso_U_12
_atom_site_aniso_U_13
_atom_site_aniso_U_23
Au(1) 0.0384(2) 0.0349(2) 0.0391(3) -0.00016(17) 0.0067(2) -0.00134(18)
Pt(1) 0.0393(2) 0.0279(2) 0.0275(2) 0.00155(16) 0.00607(19) -0.00224(16)
Pt(2) 0.0415(2) 0.0263(2) 0.0283(2) -0.00128(16) 0.01056(19) -0.00255(15)
Pd(1) 0.0346(4) 0.0347(4) 0.0285(4) -0.0061(3) 0.0073(3) -0.0044(3)
Cl(1) 0.0505(17) 0.0548(18) 0.0399(18) -0.0100(14) 0.0040(14) -0.0039(13)
Cl(2) 0.103(5) 0.127(6) 0.196(9) 0.004(4) 0.002(5) -0.020(6)
Cl(3) 0.160(9) 0.218(12) 0.170(9) 0.051(8) 0.006(7) -0.030(8)
Cl(4) 0.148(7) 0.126(6) 0.239(12) 0.005(5) 0.084(8) 0.001(7)
Cl(5) 0.181(10) 0.207(12) 0.206(12) -0.063(9) 0.076(9) -0.038(9)
Cl(6) 0.118(5) 0.143(7) 0.161(8) 0.011(5) 0.023(5) 0.008(5)
Cl(7) 0.106(6) 0.131(7) 0.38(2) 0.011(5) -0.065(9) -0.078(9)
P(1) 0.0447(16) 0.0245(13) 0.0310(15) -0.0001(11) 0.0013(12) -0.0018(11)
P(2) 0.0452(16) 0.0332(14) 0.0291(16) -0.0098(12) 0.0118(12) -0.0039(11)
P(3) 0.0500(17) 0.0382(16) 0.0328(17) -0.0131(13) 0.0127(14) -0.0080(12)
P(4) 0.0418(15) 0.0290(14) 0.0294(16) 0.0021(11) 0.0028(12) -0.0003(11)
P(5) 0.0393(14) 0.0257(13) 0.0298(16) -0.0021(10) 0.0089(12) -0.0008(10)
P(6) 0.0401(15) 0.0316(14) 0.0301(16) -0.0044(11) 0.0076(12) -0.0062(11)
P(7) 0.0411(16) 0.0374(16) 0.054(2) 0.0065(13) 0.0122(15) 0.0042(14)
P(11) 0.068(2) 0.053(2) 0.041(2) 0.0040(18) 0.0045(18) 0.0044(16)
P(21) 0.086(7) 0.097(8) 0.076(7) 0.033(6) 0.032(6) 0.024(5)
P(22) 0.083(7) 0.114(10) 0.124(11) -0.034(7) 0.037(7) -0.036(9)
F(11) 0.092(8) 0.107(9) 0.068(7) 0.036(6) -0.022(6) -0.003(5)
F(12) 0.106(9) 0.066(7) 0.139(11) -0.009(6) 0.020(8) 0.016(7)
F(13) 0.070(6) 0.139(11) 0.053(6) 0.032(6) 0.024(5) 0.012(5)
F(14) 0.063(5) 0.056(5) 0.049(5) 0.001(4) 0.015(3) 0.005(3)
F(15) 0.099(8) 0.078(7) 0.134(11) -0.021(6) -0.039(8) 0.019(7)
F(16) 0.162(13) 0.150(12) 0.039(6) 0.086(11) 0.021(6) 0.000(6)
F(21) 0.17(4) 0.18(4) 0.29(6) 0.04(3) -0.08(4) -0.02(4)
F(22) 0.19(5) 0.47(13) 0.27(7) 0.10(7) -0.07(5) -0.16(8)
F(23) 0.14(2) 0.13(2) 0.076(18) -0.02(2) 0.021(16) 0.013(16)
F(24) 0.14(2) 0.14(2) 0.14(2) 0.10(2) 0.08(2) 0.11(2)
F(25) 0.21(3) 0.18(3) 0.09(2) -0.08(3) 0.07(2) -0.04(2)
F(26) 0.44(8) 0.10(2) 0.10(2) -0.01(3) -0.13(3) 0.015(19)
F(31) 0.39(11) 0.28(8) 0.20(6) -0.06(8) 0.06(6) 0.06(6)
F(32) 0.39(9) 0.26(6) 0.11(3) 0.11(6) 0.11(4) 0.08(3)
F(33) 0.21(3) 0.085(17) 0.095(19) -0.08(2) 0.04(2) -0.027(15)
F(34) 0.19(4) 0.33(7) 0.10(2) -0.08(4) 0.07(2) -0.05(3)
F(35) 0.039(9) 0.19(2) 0.13(2) -0.061(14) -0.040(11) 0.11(2)
F(36) 0.18(2) 0.103(17) 0.10(2) -0.075(18) 0.12(2) -0.065(15)
N(1) 0.063(7) 0.038(6) 0.041(6) -0.006(5) 0.012(5) -0.001(4)
C(1) 0.055(7) 0.019(5) 0.039(6) 0.005(4) 0.003(5) 0.006(4)
C(2) 0.043(6) 0.022(5) 0.032(6) -0.002(4) 0.001(4) 0.001(4)
C(3) 0.067(8) 0.037(6) 0.024(6) -0.026(5) 0.020(5) 0.001(4)
C(4) 0.064(8) 0.035(6) 0.027(6) 0.011(5) 0.005(5) -0.005(4)
C(5) 0.047(6) 0.034(6) 0.037(6) -0.002(5) 0.011(5) -0.009(4)
C(11) 0.089(11) 0.041(7) 0.057(9) 0.013(7) 0.018(8) -0.013(6)
C(12) 0.104(15) 0.034(7) 0.106(15) 0.007(8) -0.009(12) -0.016(8)
C(13) 0.13(2) 0.057(11) 0.14(2) -0.013(13) -0.031(17) -0.027(13)
C(14) 0.12(2) 0.12(2) 0.23(4) 0.021(19) -0.02(2) -0.11(2)
C(15) 0.13(2) 0.088(15) 0.114(19) 0.043(15) 0.026(16) -0.040(14)
C(16) 0.101(14) 0.060(10) 0.066(11) 0.047(10) -0.006(9) -0.013(8)
C(17) 0.098(16) 0.058(11) 0.17(2) -0.000(11) -0.000(16) -0.046(14)
C(18) 0.065(10) 0.089(13) 0.071(12) 0.020(9) 0.001(9) -0.011(10)
C(111) 0.135(16) 0.031(6) 0.032(7) 0.001(8) 0.021(8) -0.003(5)
C(112) 0.115(15) 0.066(10) 0.042(9) 0.031(10) 0.032(9) -0.003(7)
C(113) 0.24(3) 0.102(17) 0.040(11) 0.08(2) 0.058(16) 0.001(11)
C(114) 0.38(8) 0.068(17) 0.10(2) 0.03(3) 0.05(3) 0.003(16)
C(115) 0.33(5) 0.072(15) 0.021(9) -0.06(2) 0.004(18) -0.010(9)
C(116) 0.19(2) 0.052(9) 0.027(8) -0.017(12) -0.016(10) -0.010(6)
C(121) 0.065(9) 0.049(8) 0.072(10) -0.023(7) -0.005(8) 0.014(7)
C(122) 0.058(9) 0.066(11) 0.130(17) -0.050(9) -0.003(10) 0.019(11)
C(123) 0.075(13) 0.102(17) 0.113(18) -0.049(13) -0.006(12) 0.005(14)
C(124) 0.050(11) 0.17(3) 0.24(4) -0.013(16) 0.005(18) 0.10(3)
C(125) 0.045(10) 0.22(3) 0.25(4) 0.021(16) 0.050(18) 0.14(3)
C(126) 0.060(11) 0.084(15) 0.25(3) 0.004(10) 0.004(16) 0.09(2)
C(211) 0.051(7) 0.055(8) 0.037(7) -0.007(6) 0.014(6) -0.008(5)
C(212) 0.042(7) 0.110(14) 0.041(9) 0.007(8) 0.013(6) -0.005(8)
C(213) 0.063(11) 0.14(2) 0.064(12) 0.025(12) 0.017(9) -0.000(12)
C(214) 0.051(10) 0.25(3) 0.064(14) 0.051(16) 0.008(10) -0.008(17)
C(215) 0.047(8) 0.117(17) 0.079(13) 0.025(9) -0.008(9) 0.011(11)
C(216) 0.036(6) 0.086(11) 0.051(8) -0.004(6) 0.009(6) -0.006(7)
C(311) 0.058(8) 0.044(7) 0.069(10) -0.031(6) 0.030(7) -0.035(7)
C(312) 0.058(9) 0.077(12) 0.102(16) -0.016(8) 0.037(10) -0.041(11)
C(313) 0.064(11) 0.087(15) 0.18(2) -0.011(11) 0.044(14) -0.064(16)
C(314) 0.09(2) 0.13(2) 0.29(6) -0.064(19) 0.12(3) -0.14(3)
C(315) 0.15(3) 0.13(2) 0.20(4) -0.07(2) 0.13(3) -0.09(2)
C(316) 0.123(19) 0.107(18) 0.13(2) -0.068(16) 0.070(17) -0.060(16)
C(321) 0.068(9) 0.040(7) 0.042(7) -0.013(6) 0.006(6) -0.008(5)
C(322) 0.17(2) 0.052(10) 0.063(11) -0.041(12) -0.030(13) 0.002(8)
C(323) 0.137(18) 0.054(9) 0.101(14) -0.068(11) -0.073(14) 0.042(10)
C(324) 0.19(2) 0.039(9) 0.104(17) -0.006(13) -0.056(18) 0.008(10)
C(325) 0.090(11) 0.026(6) 0.078(11) -0.007(6) -0.008(9) 0.006(6)
C(326) 0.077(10) 0.038(7) 0.049(8) 0.000(6) 0.008(7) -0.008(6)
C(411) 0.050(7) 0.044(6) 0.041(7) 0.016(5) 0.014(5) 0.004(5)
C(412) 0.112(17) 0.14(2) 0.111(17) 0.089(16) -0.074(14) -0.074(16)
C(413) 0.104(17) 0.18(2) 0.13(2) 0.094(19) -0.060(17) -0.09(2)
C(414) 0.042(8) 0.104(16) 0.118(18) 0.020(9) -0.021(10) -0.007(13)
C(415) 0.14(2) 0.077(14) 0.13(2) -0.002(15) -0.056(19) 0.008(14)
C(416) 0.119(18) 0.074(13) 0.085(15) 0.019(12) -0.003(13) -0.023(11)
C(421) 0.057(7) 0.030(5) 0.046(7) 0.011(5) 0.012(6) 0.000(5)
C(422) 0.056(7) 0.045(7) 0.044(7) -0.007(6) 0.008(6) -0.019(5)
C(423) 0.057(9) 0.055(9) 0.089(13) -0.007(7) 0.011(8) -0.008(8)
C(424) 0.075(11) 0.041(8) 0.103(15) -0.005(7) 0.026(10) 0.007(8)
C(425) 0.074(10) 0.046(8) 0.064(10) -0.001(7) 0.010(8) 0.019(7)
C(426) 0.057(8) 0.050(8) 0.055(9) 0.008(6) 0.012(6) 0.015(6)
C(511) 0.049(7) 0.030(5) 0.052(8) 0.007(5) 0.009(6) -0.009(5)
C(512) 0.067(8) 0.044(7) 0.039(7) 0.002(6) 0.026(6) -0.000(5)
C(513) 0.070(10) 0.048(8) 0.092(14) -0.010(7) 0.034(10) 0.001(8)
C(514) 0.062(10) 0.043(8) 0.130(19) -0.014(7) 0.051(11) -0.008(9)
C(515) 0.040(7) 0.048(8) 0.121(17) -0.010(6) -0.000(9) -0.024(9)
C(516) 0.049(7) 0.036(6) 0.062(9) 0.006(5) 0.006(6) -0.006(6)
C(611) 0.069(8) 0.031(5) 0.031(7) 0.005(5) 0.010(6) -0.000(4)
C(612) 0.047(6) 0.042(6) 0.039(7) 0.007(5) -0.001(5) 0.005(5)
C(613) 0.070(10) 0.056(9) 0.071(12) 0.004(7) 0.000(8) -0.002(8)
C(614) 0.100(13) 0.053(9) 0.048(9) 0.013(9) 0.005(9) 0.001(7)
C(615) 0.119(16) 0.056(9) 0.034(8) -0.017(10) 0.006(8) 0.007(6)
C(616) 0.072(9) 0.053(8) 0.044(9) 0.006(7) 0.011(7) 0.004(6)
C(621) 0.042(6) 0.026(5) 0.040(6) 0.002(4) 0.011(5) 0.004(4)
C(622) 0.041(6) 0.041(7) 0.079(10) -0.004(5) 0.014(6) -0.017(6)
C(623) 0.047(8) 0.061(9) 0.095(13) 0.003(7) 0.016(8) -0.020(9)
C(624) 0.062(9) 0.043(7) 0.088(12) -0.011(6) 0.018(8) -0.024(7)
C(625) 0.058(9) 0.049(8) 0.102(14) -0.018(7) 0.003(9) -0.029(8)
C(626) 0.044(7) 0.029(6) 0.112(14) -0.008(5) 0.020(7) -0.027(7)
C(711) 0.051(7) 0.057(8) 0.062(10) 0.009(6) 0.034(7) 0.008(7)
C(712) 0.060(9) 0.072(10) 0.049(9) -0.002(7) -0.022(7) 0.016(7)
C(713) 0.053(8) 0.075(10) 0.041(8) -0.001(7) 0.012(6) -0.002(6)
C(714) 0.058(10) 0.15(2) 0.056(11) 0.032(11) -0.018(9) -0.012(11)
C(715) 0.031(8) 0.21(3) 0.103(19) 0.011(12) -0.013(10) 0.031(18)
C(716) 0.041(7) 0.114(16) 0.070(12) 0.012(9) 0.000(7) 0.006(10)
C(721) 0.093(12) 0.033(7) 0.073(11) -0.001(7) 0.045(9) 0.009(6)
C(722) 0.087(13) 0.028(7) 0.18(2) 0.010(8) 0.001(14) 0.013(10)
C(723) 0.26(4) 0.027(9) 0.14(2) -0.031(15) 0.09(2) -0.024(12)
C(724) 0.27(5) 0.075(19) 0.14(3) -0.01(2) 0.16(3) -0.015(19)
C(725) 0.31(5) 0.043(12) 0.16(3) 0.09(2) 0.07(3) 0.013(16)
C(726) 0.20(3) 0.090(17) 0.14(2) 0.09(2) -0.00(2) 0.038(16)
C(731) 0.047(6) 0.046(7) 0.048(8) 0.003(5) 0.015(6) -0.001(5)
C(732) 0.048(7) 0.049(8) 0.069(10) 0.010(6) 0.019(7) 0.022(7)
C(733) 0.074(10) 0.058(9) 0.083(13) -0.000(8) 0.040(9) -0.006(8)
C(734) 0.064(9) 0.069(10) 0.063(11) -0.006(7) 0.031(8) 0.000(7)
C(735) 0.079(11) 0.053(9) 0.087(13) -0.006(8) 0.030(10) 0.011(8)
C(736) 0.065(9) 0.037(7) 0.085(12) 0.002(6) 0.031(8) -0.005(7)
C(801) 0.17(3) 0.17(3) 0.14(2) -0.11(2) 0.10(2) -0.10(2)
C(802) 0.21(3) 0.24(3) 0.056(13) -0.18(3) 0.051(17) -0.019(17)
C(803) 0.16(3) 0.29(6) 0.10(2) -0.06(3) 0.09(2) -0.06(2)

loop_
_atom_type_symbol
_atom_type_description
_atom_type_scat_dispersion_real
_atom_type_scat_dispersion_imag
_atom_type_scat_source
C C 0.003 0.002
;
International Tables for Crystallography
(1992, Vol. C, Tables 4.2.6.8 and 6.1.1.4)
;
H H 0.000 0.000
;
International Tables for Crystallography
(1992, Vol. C, Table 6.1.1.4)
;
Au Au -2.013 8.802
;
International Tables for Crystallography
(1992, Vol. C, Tables 4.2.6.8 and 6.1.1.4)
;
Cl Cl 0.148 0.159
;
International Tables for Crystallography
(1992, Vol. C, Tables 4.2.6.8 and 6.1.1.4)
;
F F 0.017 0.010
;
International Tables for Crystallography
(1992, Vol. C, Tables 4.2.6.8 and 6.1.1.4)
;
N N 0.006 0.003
;
International Tables for Crystallography
(1992, Vol. C, Tables 4.2.6.8 and 6.1.1.4)
;
P P 0.102 0.094
;
International Tables for Crystallography
(1992, Vol. C, Tables 4.2.6.8 and 6.1.1.4)
;
Pd Pd -0.999 1.007
;
International Tables for Crystallography
(1992, Vol. C, Tables 4.2.6.8 and 6.1.1.4)
;
Pt Pt -1.703 8.390
;
International Tables for Crystallography
(1992, Vol. C, Tables 4.2.6.8 and 6.1.1.4)
;

loop_
_geom_angle_atom_site_label_1
_geom_angle_atom_site_label_2
_geom_angle_atom_site_label_3
_geom_angle
_geom_angle_publ_flag
Pt(2) Au(1) Pd(1) 63.63(2) yes
Pt(2) Au(1) P(7) 144.77(9) yes
Pd(1) Au(1) P(7) 150.25(9) yes
Pt(2) Pt(1) P(1) 87.33(7) yes
Pt(2) Pt(1) P(4) 89.05(7) yes
Pt(2) Pt(1) C(1) 173.5(4) yes
P(1) Pt(1) P(4) 171.72(11) yes
P(1) Pt(1) C(1) 91.7(3) yes
P(4) Pt(1) C(1) 92.7(3) yes
Au(1) Pt(2) Pt(1) 151.72(2) yes
Au(1) Pt(2) Pd(1) 56.86(2) yes
Au(1) Pt(2) P(2) 94.96(8) yes
Au(1) Pt(2) P(5) 90.61(7) yes
Pt(1) Pt(2) Pd(1) 151.40(2) yes
Pt(1) Pt(2) P(2) 86.00(7) yes
Pt(1) Pt(2) P(5) 87.88(7) yes
Pd(1) Pt(2) P(2) 90.71(8) yes
Pd(1) Pt(2) P(5) 94.49(7) yes
P(2) Pt(2) P(5) 173.87(10) yes
Au(1) Pd(1) Pt(2) 59.51(2) yes
Au(1) Pd(1) Cl(1) 152.66(9) yes
Au(1) Pd(1) P(3) 87.75(8) yes
Au(1) Pd(1) P(6) 84.77(8) yes
Pt(2) Pd(1) Cl(1) 147.81(9) yes
Pt(2) Pd(1) P(3) 92.70(8) yes
Pt(2) Pd(1) P(6) 90.42(8) yes
Cl(1) Pd(1) P(3) 90.69(12) yes
Cl(1) Pd(1) P(6) 92.26(11) yes
P(3) Pd(1) P(6) 169.02(12) yes
Pt(1) P(1) C(2) 115.6(3) yes
Pt(1) P(1) C(111) 114.8(5) yes
Pt(1) P(1) C(121) 109.4(6) yes
C(2) P(1) C(111) 102.6(6) yes
C(2) P(1) C(121) 106.9(6) yes
C(111) P(1) C(121) 106.8(8) yes
Pt(2) P(2) C(2) 108.1(4) yes
Pt(2) P(2) C(3) 114.4(4) yes
Pt(2) P(2) C(211) 116.8(4) yes
C(2) P(2) C(3) 103.3(5) yes
C(2) P(2) C(211) 104.8(6) yes
C(3) P(2) C(211) 108.1(6) yes
Pd(1) P(3) C(3) 115.0(4) yes
Pd(1) P(3) C(311) 117.4(5) yes
Pd(1) P(3) C(321) 112.5(5) yes
C(3) P(3) C(311) 102.3(7) yes
C(3) P(3) C(321) 104.1(6) yes
C(311) P(3) C(321) 104.0(7) yes
Pt(1) P(4) C(4) 114.1(4) yes
Pt(1) P(4) C(411) 115.7(4) yes
Pt(1) P(4) C(421) 112.6(4) yes
C(4) P(4) C(411) 103.3(6) yes
C(4) P(4) C(421) 104.0(6) yes
C(411) P(4) C(421) 105.9(6) yes
Pt(2) P(5) C(4) 103.8(4) yes
Pt(2) P(5) C(5) 115.4(4) yes
Pt(2) P(5) C(511) 122.9(4) yes
C(4) P(5) C(5) 106.2(5) yes
C(4) P(5) C(511) 104.3(6) yes
C(5) P(5) C(511) 102.8(6) yes
Pd(1) P(6) C(5) 118.5(4) yes
Pd(1) P(6) C(611) 115.6(5) yes
Pd(1) P(6) C(621) 111.6(4) yes
C(5) P(6) C(611) 101.1(5) yes
C(5) P(6) C(621) 104.0(5) yes
C(611) P(6) C(621) 104.3(5) yes
Au(1) P(7) C(711) 116.9(5) yes
Au(1) P(7) C(721) 112.6(6) yes
Au(1) P(7) C(731) 108.9(4) yes
C(711) P(7) C(721) 105.6(7) yes
C(711) P(7) C(731) 106.4(7) yes
C(721) P(7) C(731) 105.9(8) yes
F(11) P(11) F(12) 89.7(7) yes
F(11) P(11) F(13) 89.9(6) yes
F(11) P(11) F(14) 179.0(6) yes
F(11) P(11) F(15) 91.0(7) yes
F(11) P(11) F(16) 90.5(7) yes
F(12) P(11) F(13) 90.8(7) yes
F(12) P(11) F(14) 91.2(6) yes
F(12) P(11) F(15) 179.1(7) yes
F(12) P(11) F(16) 92.2(8) yes
F(13) P(11) F(14) 89.6(5) yes
F(13) P(11) F(15) 88.6(7) yes
F(13) P(11) F(16) 177.0(8) yes
F(14) P(11) F(15) 88.2(6) yes
F(14) P(11) F(16) 89.9(6) yes
F(15) P(11) F(16) 88.5(8) yes
F(21) P(21) F(22) 92.0(16) yes
F(21) P(21) F(23) 87.3(15) yes
F(21) P(21) F(24) 94.3(15) yes
F(21) P(21) F(25) 89.4(14) yes
F(21) P(21) F(26) 173.7(16) yes
F(22) P(21) F(23) 87.4(15) yes
F(22) P(21) F(24) 94.2(16) yes
F(22) P(21) F(25) 173.2(16) yes
F(22) P(21) F(26) 90.0(15) yes
F(23) P(21) F(24) 177.8(16) yes
F(23) P(21) F(25) 86.1(14) yes
F(23) P(21) F(26) 86.9(13) yes
F(24) P(21) F(25) 92.3(14) yes
F(24) P(21) F(26) 91.5(13) yes
F(25) P(21) F(26) 88.0(14) yes
F(31) P(22) F(32) 75.7(14) yes
F(31) P(22) F(33) 82.2(13) yes
F(31) P(22) F(34) 85.5(15) yes
F(31) P(22) F(35) 89.6(15) yes
F(31) P(22) F(36) 157.7(15) yes
F(32) P(22) F(33) 78.9(14) yes
F(32) P(22) F(34) 82.2(14) yes
F(32) P(22) F(35) 164.0(17) yes
F(32) P(22) F(36) 82.2(14) yes
F(33) P(22) F(34) 159.6(16) yes
F(33) P(22) F(35) 93.0(15) yes
F(33) P(22) F(36) 90.5(12) yes
F(34) P(22) F(35) 103.2(16) yes
F(34) P(22) F(36) 94.8(14) yes
F(35) P(22) F(36) 112.0(15) yes
C(1) N(1) C(11) 176.3(14) yes
Pt(1) C(1) N(1) 171.8(12) yes
P(1) C(2) P(2) 106.3(5) yes
P(2) C(3) P(3) 107.5(6) yes
P(4) C(4) P(5) 106.6(6) yes
P(5) C(5) P(6) 109.2(7) yes
N(1) C(11) C(12) 117.4(16) yes
N(1) C(11) C(16) 116.2(15) yes
C(12) C(11) C(16) 126.3(16) yes
C(11) C(12) C(13) 117(2) yes
C(11) C(12) C(17) 123.9(17) yes
C(13) C(12) C(17) 119(2) yes
C(12) C(13) C(14) 119(2) yes
C(13) C(14) C(15) 123(3) yes
C(14) C(15) C(16) 115(2) yes
C(11) C(16) C(15) 119.2(19) yes
C(11) C(16) C(18) 123.8(17) yes
C(15) C(16) C(18) 117(2) yes
P(1) C(111) C(112) 118.3(12) yes
P(1) C(111) C(116) 121.4(17) yes
C(112) C(111) C(116) 119.8(17) yes
C(111) C(112) C(113) 119(2) yes
C(112) C(113) C(114) 122(4) yes
C(113) C(114) C(115) 122(4) yes
C(114) C(115) C(116) 117(3) yes
C(111) C(116) C(115) 119(2) yes
P(1) C(121) C(122) 121.5(13) yes
P(1) C(121) C(126) 121.2(13) yes
C(122) C(121) C(126) 115.6(17) yes
C(121) C(122) C(123) 123(2) yes
C(122) C(123) C(124) 121(2) yes
C(123) C(124) C(125) 122(2) yes
C(124) C(125) C(126) 121(3) yes
C(121) C(126) C(125) 115(2) yes
P(2) C(211) C(212) 117.0(11) yes
P(2) C(211) C(216) 122.9(11) yes
C(212) C(211) C(216) 120.0(14) yes
C(211) C(212) C(213) 117.4(16) yes
C(212) C(213) C(214) 122(2) yes
C(213) C(214) C(215) 122(2) yes
C(214) C(215) C(216) 117.0(19) yes
C(211) C(216) C(215) 122.0(16) yes
P(3) C(311) C(312) 120.1(13) yes
P(3) C(311) C(316) 122.2(15) yes
C(312) C(311) C(316) 117.3(18) yes
C(311) C(312) C(313) 124(2) yes
C(312) C(313) C(314) 112(2) yes
C(313) C(314) C(315) 126(3) yes
C(314) C(315) C(316) 118(4) yes
C(311) C(316) C(315) 123(2) yes
P(3) C(321) C(322) 122.9(12) yes
P(3) C(321) C(326) 120.4(11) yes
C(322) C(321) C(326) 116.7(14) yes
C(321) C(322) C(323) 118.2(17) yes
C(322) C(323) C(324) 123(2) yes
C(323) C(324) C(325) 117.6(17) yes
C(324) C(325) C(326) 118.0(15) yes
C(321) C(326) C(325) 126.6(15) yes
P(4) C(411) C(412) 124.2(14) yes
P(4) C(411) C(416) 118.7(14) yes
C(412) C(411) C(416) 117.1(18) yes
C(411) C(412) C(413) 122(2) yes
C(412) C(413) C(414) 129(2) yes
C(413) C(414) C(415) 115(2) yes
C(414) C(415) C(416) 117(2) yes
C(411) C(416) C(415) 118(2) yes
P(4) C(421) C(422) 121.2(10) yes
P(4) C(421) C(426) 120.6(10) yes
C(422) C(421) C(426) 118.2(13) yes
C(421) C(422) C(423) 120.2(14) yes
C(422) C(423) C(424) 120.5(16) yes
C(423) C(424) C(425) 120.1(17) yes
C(424) C(425) C(426) 121.0(17) yes
C(421) C(426) C(425) 119.9(13) yes
P(5) C(511) C(512) 118.6(10) yes
P(5) C(511) C(516) 120.1(11) yes
C(512) C(511) C(516) 121.4(12) yes
C(511) C(512) C(513) 119.3(14) yes
C(512) C(513) C(514) 119.8(19) yes
C(513) C(514) C(515) 121.4(17) yes
C(514) C(515) C(516) 119.2(17) yes
C(511) C(516) C(515) 118.8(16) yes
P(6) C(611) C(612) 118.9(10) yes
P(6) C(611) C(616) 120.6(12) yes
C(612) C(611) C(616) 120.2(12) yes
C(611) C(612) C(613) 117.6(13) yes
C(612) C(613) C(614) 118.6(16) yes
C(613) C(614) C(615) 121.9(16) yes
C(614) C(615) C(616) 118.8(16) yes
C(611) C(616) C(615) 122.6(17) yes
P(6) C(621) C(622) 123.6(9) yes
P(6) C(621) C(626) 119.0(10) yes
C(622) C(621) C(626) 117.3(12) yes
C(621) C(622) C(623) 120.0(13) yes
C(622) C(623) C(624) 123.2(15) yes
C(623) C(624) C(625) 116.6(15) yes
C(624) C(625) C(626) 122.9(15) yes
C(621) C(626) C(625) 120.0(14) yes
P(7) C(711) C(712) 119.6(11) yes
P(7) C(711) C(716) 123.4(14) yes
C(712) C(711) C(716) 117.0(15) yes
C(711) C(712) C(713) 117.8(15) yes
C(712) C(713) C(714) 126.4(17) yes
C(713) C(714) C(715) 116.6(18) yes
C(714) C(715) C(716) 119.9(17) yes
C(711) C(716) C(715) 122.1(18) yes
P(7) C(721) C(722) 118.3(13) yes
P(7) C(721) C(726) 124.2(17) yes
C(722) C(721) C(726) 117.2(18) yes
C(721) C(722) C(723) 125(2) yes
C(722) C(723) C(724) 119(3) yes
C(723) C(724) C(725) 124(3) yes
C(724) C(725) C(726) 117(3) yes
C(721) C(726) C(725) 119(3) yes
P(7) C(731) C(732) 123.4(11) yes
P(7) C(731) C(736) 116.2(12) yes
C(732) C(731) C(736) 120.4(15) yes
C(731) C(732) C(733) 118.6(14) yes
C(732) C(733) C(734) 122.0(17) yes
C(733) C(734) C(735) 118.9(18) yes
C(734) C(735) C(736) 119.6(16) yes
C(731) C(736) C(735) 120.4(15) yes
Cl(2) C(801) Cl(3) 94.4(10) yes
Cl(4) C(802) Cl(5) 115.2(15) yes
Cl(6) C(803) Cl(7) 112.3(17) yes
P(1) C(2) H(1) 110.2 no
P(1) C(2) H(2) 111.2 no
P(2) C(2) H(1) 109.0 no
P(2) C(2) H(2) 109.7 no
H(1) C(2) H(2) 110.4 no
P(2) C(3) H(3) 109.0 no
P(2) C(3) H(4) 110.8 no
P(3) C(3) H(3) 109.5 no
P(3) C(3) H(4) 111.3 no
H(3) C(3) H(4) 108.6 no
P(4) C(4) H(5) 109.8 no
P(4) C(4) H(6) 112.0 no
P(5) C(4) H(5) 109.3 no
P(5) C(4) H(6) 111.8 no
H(5) C(4) H(6) 107.4 no
P(5) C(5) H(7) 109.4 no
P(5) C(5) H(8) 109.6 no
P(6) C(5) H(7) 109.9 no
P(6) C(5) H(8) 110.2 no
H(7) C(5) H(8) 108.6 no
C(12) C(13) H(9) 118.4 no
C(14) C(13) H(9) 122.2 no
C(13) C(14) H(10) 120.0 no
C(15) C(14) H(10) 116.8 no
C(14) C(15) H(11) 117.7 no
C(16) C(15) H(11) 127.1 no
C(12) C(17) H(12) 109.3 no
C(12) C(17) H(13) 108.3 no
C(12) C(17) H(14) 110.4 no
H(12) C(17) H(13) 107.0 no
H(12) C(17) H(14) 111.8 no
H(13) C(17) H(14) 109.8 no
C(16) C(18) H(15) 109.7 no
C(16) C(18) H(16) 110.1 no
C(16) C(18) H(17) 111.0 no
H(15) C(18) H(16) 108.6 no
H(15) C(18) H(17) 108.2 no
H(16) C(18) H(17) 109.1 no
C(111) C(112) H(18) 118.8 no
C(113) C(112) H(18) 122.3 no
C(112) C(113) H(19) 119.4 no
C(114) C(113) H(19) 117.9 no
C(113) C(114) H(20) 127.4 no
C(115) C(114) H(20) 110.4 no
C(114) C(115) H(21) 114.1 no
C(116) C(115) H(21) 128.3 no
C(111) C(116) H(22) 121.9 no
C(115) C(116) H(22) 118.7 no
C(121) C(122) H(83) 113.9 no
C(123) C(122) H(83) 120.6 no
C(122) C(123) H(84) 122.8 no
C(124) C(123) H(84) 116.4 no
C(123) C(124) H(85) 122.7 no
C(125) C(124) H(85) 111.2 no
C(124) C(125) H(86) 128.8 no
C(126) C(125) H(86) 104.3 no
C(121) C(126) H(87) 117.8 no
C(125) C(126) H(87) 126.9 no
C(211) C(212) H(38) 123.7 no
C(213) C(212) H(38) 118.8 no
C(212) C(213) H(39) 120.5 no
C(214) C(213) H(39) 117.1 no
C(213) C(214) H(40) 117.1 no
C(215) C(214) H(40) 121.0 no
C(214) C(215) H(41) 121.9 no
C(216) C(215) H(41) 121.1 no
C(211) C(216) H(42) 119.5 no
C(215) C(216) H(42) 118.5 no
C(311) C(312) H(43) 116.2 no
C(313) C(312) H(43) 120.0 no
C(312) C(313) H(44) 125.9 no
C(314) C(313) H(44) 122.3 no
C(313) C(314) H(45) 121.4 no
C(315) C(314) H(45) 112.5 no
C(314) C(315) H(46) 126.4 no
C(316) C(315) H(46) 114.9 no
C(311) C(316) H(47) 115.7 no
C(315) C(316) H(47) 121.3 no
C(321) C(322) H(58) 124.4 no
C(323) C(322) H(58) 117.3 no
C(322) C(323) H(59) 117.8 no
C(324) C(323) H(59) 118.8 no
C(323) C(324) H(60) 120.8 no
C(325) C(324) H(60) 121.4 no
C(324) C(325) H(61) 121.0 no
C(326) C(325) H(61) 121.0 no
C(321) C(326) H(62) 117.8 no
C(325) C(326) H(62) 115.5 no
C(411) C(412) H(88) 121.5 no
C(413) C(412) H(88) 113.1 no
C(412) C(413) H(89) 119.5 no
C(414) C(413) H(89) 111.2 no
C(413) C(414) H(90) 140.6 no
C(415) C(414) H(90) 103.7 no
C(414) C(415) H(91) 132.9 no
C(416) C(415) H(91) 108.6 no
C(411) C(416) H(92) 121.3 no
C(415) C(416) H(92) 120.4 no
C(421) C(422) H(33) 120.1 no
C(423) C(422) H(33) 119.7 no
C(422) C(423) H(34) 118.8 no
C(424) C(423) H(34) 120.7 no
C(423) C(424) H(35) 117.8 no
C(425) C(424) H(35) 122.1 no
C(424) C(425) H(36) 120.7 no
C(426) C(425) H(36) 118.3 no
C(421) C(426) H(37) 121.0 no
C(425) C(426) H(37) 119.1 no
C(511) C(512) H(53) 119.2 no
C(513) C(512) H(53) 121.5 no
C(512) C(513) H(54) 119.2 no
C(514) C(513) H(54) 120.9 no
C(513) C(514) H(55) 120.8 no
C(515) C(514) H(55) 117.7 no
C(514) C(515) H(56) 121.0 no
C(516) C(515) H(56) 119.8 no
C(511) C(516) H(57) 122.1 no
C(515) C(516) H(57) 119.1 no
C(611) C(612) H(78) 121.0 no
C(613) C(612) H(78) 121.3 no
C(612) C(613) H(79) 119.5 no
C(614) C(613) H(79) 121.8 no
C(613) C(614) H(80) 120.0 no
C(615) C(614) H(80) 118.2 no
C(614) C(615) H(81) 120.0 no
C(616) C(615) H(81) 121.1 no
C(611) C(616) H(82) 119.5 no
C(615) C(616) H(82) 117.7 no
C(621) C(622) H(63) 120.3 no
C(623) C(622) H(63) 119.7 no
C(622) C(623) H(64) 119.1 no
C(624) C(623) H(64) 117.7 no
C(623) C(624) H(65) 123.5 no
C(625) C(624) H(65) 119.9 no
C(624) C(625) H(66) 118.1 no
C(626) C(625) H(66) 118.9 no
C(621) C(626) H(67) 120.7 no
C(625) C(626) H(67) 119.2 no
C(711) C(712) H(73) 122.3 no
C(713) C(712) H(73) 119.8 no
C(712) C(713) H(74) 117.0 no
C(714) C(713) H(74) 116.6 no
C(713) C(714) H(75) 121.7 no
C(715) C(714) H(75) 121.6 no
C(714) C(715) H(76) 115.5 no
C(716) C(715) H(76) 124.2 no
C(711) C(716) H(77) 119.6 no
C(715) C(716) H(77) 118.2 no
C(721) C(722) H(93) 115.0 no
C(723) C(722) H(93) 120.3 no
C(722) C(723) H(94) 120.1 no
C(724) C(723) H(94) 121.1 no
C(723) C(724) H(95) 123.5 no
C(725) C(724) H(95) 112.9 no
C(724) C(725) H(96) 131.2 no
C(726) C(725) H(96) 111.9 no
C(721) C(726) H(97) 123.6 no
C(725) C(726) H(97) 116.8 no
C(731) C(732) H(48) 120.6 no
C(733) C(732) H(48) 120.8 no
C(732) C(733) H(49) 120.3 no
C(734) C(733) H(49) 117.6 no
C(733) C(734) H(50) 121.8 no
C(735) C(734) H(50) 119.3 no
C(734) C(735) H(51) 120.6 no
C(736) C(735) H(51) 119.8 no
C(731) C(736) H(52) 119.1 no
C(735) C(736) H(52) 120.5 no

loop_
_geom_bond_atom_site_label_1
_geom_bond_atom_site_label_2
_geom_bond_distance
_geom_bond_publ_flag
Au(1) Pt(2) 2.6935(6) yes
Au(1) Pd(1) 2.6174(9) yes
Au(1) P(7) 2.269(3) yes
Pt(1) Pt(2) 2.6363(6) yes
Pt(1) P(1) 2.300(2) yes
Pt(1) P(4) 2.314(3) yes
Pt(1) C(1) 1.936(11) yes
Pt(2) Pd(1) 2.8006(9) yes
Pt(2) P(2) 2.255(3) yes
Pt(2) P(5) 2.257(3) yes
Pd(1) Cl(1) 2.382(3) yes
Pd(1) P(3) 2.301(3) yes
Pd(1) P(6) 2.302(3) yes
Cl(2) C(801) 1.86(2) yes
Cl(3) C(801) 1.85(2) yes
Cl(4) C(802) 1.79(3) yes
Cl(5) C(802) 1.68(3) yes
Cl(6) C(803) 1.65(3) yes
Cl(7) C(803) 1.78(2) yes
P(1) C(2) 1.825(11) yes
P(1) C(111) 1.831(16) yes
P(1) C(121) 1.802(17) yes
P(2) C(2) 1.832(11) yes
P(2) C(3) 1.838(12) yes
P(2) C(211) 1.807(15) yes
P(3) C(3) 1.836(12) yes
P(3) C(311) 1.806(16) yes
P(3) C(321) 1.787(14) yes
P(4) C(4) 1.815(13) yes
P(4) C(411) 1.808(13) yes
P(4) C(421) 1.797(14) yes
P(5) C(4) 1.793(13) yes
P(5) C(5) 1.835(13) yes
P(5) C(511) 1.826(13) yes
P(6) C(5) 1.845(13) yes
P(6) C(611) 1.833(13) yes
P(6) C(621) 1.802(12) yes
P(7) C(711) 1.783(16) yes
P(7) C(721) 1.803(15) yes
P(7) C(731) 1.818(15) yes
P(11) F(11) 1.587(12) yes
P(11) F(12) 1.567(13) yes
P(11) F(13) 1.592(12) yes
P(11) F(14) 1.590(9) yes
P(11) F(15) 1.603(14) yes
P(11) F(16) 1.534(13) yes
P(21) F(21) 1.50(2) yes
P(21) F(22) 1.50(3) yes
P(21) F(23) 1.62(2) yes
P(21) F(24) 1.44(2) yes
P(21) F(25) 1.56(2) yes
P(21) F(26) 1.56(2) yes
P(22) F(31) 1.69(3) yes
P(22) F(32) 1.80(2) yes
P(22) F(33) 1.62(2) yes
P(22) F(34) 1.49(2) yes
P(22) F(35) 1.310(19) yes
P(22) F(36) 1.44(2) yes
N(1) C(1) 1.169(16) yes
N(1) C(11) 1.406(19) yes
C(11) C(12) 1.40(2) yes
C(11) C(16) 1.35(2) yes
C(12) C(13) 1.39(3) yes
C(12) C(17) 1.53(3) yes
C(13) C(14) 1.43(4) yes
C(14) C(15) 1.42(4) yes
C(15) C(16) 1.46(3) yes
C(16) C(18) 1.51(2) yes
C(111) C(112) 1.40(3) yes
C(111) C(116) 1.37(2) yes
C(112) C(113) 1.38(3) yes
C(113) C(114) 1.22(5) yes
C(114) C(115) 1.47(8) yes
C(115) C(116) 1.36(3) yes
C(121) C(122) 1.37(2) yes
C(121) C(126) 1.44(3) yes
C(122) C(123) 1.30(3) yes
C(123) C(124) 1.32(4) yes
C(124) C(125) 1.28(5) yes
C(125) C(126) 1.45(3) yes
C(211) C(212) 1.44(2) yes
C(211) C(216) 1.37(2) yes
C(212) C(213) 1.38(2) yes
C(213) C(214) 1.31(3) yes
C(214) C(215) 1.46(3) yes
C(215) C(216) 1.34(2) yes
C(311) C(312) 1.41(2) yes
C(311) C(316) 1.36(3) yes
C(312) C(313) 1.39(3) yes
C(313) C(314) 1.53(6) yes
C(314) C(315) 1.23(5) yes
C(315) C(316) 1.43(5) yes
C(321) C(322) 1.36(2) yes
C(321) C(326) 1.36(2) yes
C(322) C(323) 1.42(2) yes
C(323) C(324) 1.37(3) yes
C(324) C(325) 1.38(3) yes
C(325) C(326) 1.34(2) yes
C(411) C(412) 1.25(3) yes
C(411) C(416) 1.37(2) yes
C(412) C(413) 1.40(3) yes
C(413) C(414) 1.17(3) yes
C(414) C(415) 1.40(4) yes
C(415) C(416) 1.51(4) yes
C(421) C(422) 1.409(19) yes
C(421) C(426) 1.39(2) yes
C(422) C(423) 1.36(2) yes
C(423) C(424) 1.38(3) yes
C(424) C(425) 1.34(2) yes
C(425) C(426) 1.38(2) yes
C(511) C(512) 1.42(2) yes
C(511) C(516) 1.385(19) yes
C(512) C(513) 1.34(2) yes
C(513) C(514) 1.40(3) yes
C(514) C(515) 1.39(3) yes
C(515) C(516) 1.39(2) yes
C(611) C(612) 1.40(2) yes
C(611) C(616) 1.34(2) yes
C(612) C(613) 1.40(2) yes
C(613) C(614) 1.40(2) yes
C(614) C(615) 1.33(3) yes
C(615) C(616) 1.36(2) yes
C(621) C(622) 1.431(19) yes
C(621) C(626) 1.350(18) yes
C(622) C(623) 1.35(2) yes
C(623) C(624) 1.36(2) yes
C(624) C(625) 1.35(2) yes
C(625) C(626) 1.40(2) yes
C(711) C(712) 1.42(2) yes
C(711) C(716) 1.40(2) yes
C(712) C(713) 1.33(2) yes
C(713) C(714) 1.34(2) yes
C(714) C(715) 1.41(3) yes
C(715) C(716) 1.35(3) yes
C(721) C(722) 1.38(2) yes
C(721) C(726) 1.35(3) yes
C(722) C(723) 1.37(2) yes
C(723) C(724) 1.34(5) yes
C(724) C(725) 1.34(6) yes
C(725) C(726) 1.54(3) yes
C(731) C(732) 1.36(2) yes
C(731) C(736) 1.39(2) yes
C(732) C(733) 1.40(2) yes
C(733) C(734) 1.38(2) yes
C(734) C(735) 1.38(2) yes
C(735) C(736) 1.40(2) yes
C(2) H(1) 0.952 no
C(2) H(2) 0.937 no
C(3) H(3) 0.972 no
C(3) H(4) 0.937 no
C(4) H(5) 0.983 no
C(4) H(6) 0.941 no
C(5) H(7) 0.958 no
C(5) H(8) 0.952 no
C(13) H(9) 0.978 no
C(14) H(10) 0.923 no
C(15) H(11) 0.919 no
C(17) H(12) 0.954 no
C(17) H(13) 0.976 no
C(17) H(14) 0.920 no
C(18) H(15) 0.961 no
C(18) H(16) 0.950 no
C(18) H(17) 0.954 no
C(112) H(18) 0.955 no
C(113) H(19) 0.983 no
C(114) H(20) 0.993 no
C(115) H(21) 0.926 no
C(116) H(22) 0.989 no
C(122) H(83) 1.002 no
C(123) H(84) 0.975 no
C(124) H(85) 1.039 no
C(125) H(86) 1.089 no
C(126) H(87) 0.987 no
C(212) H(38) 0.968 no
C(213) H(39) 0.960 no
C(214) H(40) 0.955 no
C(215) H(41) 0.956 no
C(216) H(42) 0.960 no
C(312) H(43) 0.931 no
C(313) H(44) 0.934 no
C(314) H(45) 0.941 no
C(315) H(46) 1.036 no
C(316) H(47) 0.988 no
C(322) H(58) 0.956 no
C(323) H(59) 0.978 no
C(324) H(60) 0.993 no
C(325) H(61) 0.954 no
C(326) H(62) 0.986 no
C(412) H(88) 1.055 no
C(413) H(89) 1.081 no
C(414) H(90) 0.969 no
C(415) H(91) 1.022 no
C(416) H(92) 1.001 no
C(422) H(33) 0.960 no
C(423) H(34) 0.970 no
C(424) H(35) 0.972 no
C(425) H(36) 0.982 no
C(426) H(37) 0.984 no
C(512) H(53) 0.972 no
C(513) H(54) 0.973 no
C(514) H(55) 0.948 no
C(515) H(56) 0.965 no
C(516) H(57) 0.981 no
C(612) H(78) 0.966 no
C(613) H(79) 0.966 no
C(614) H(80) 0.950 no
C(615) H(81) 0.979 no
C(616) H(82) 0.972 no
C(622) H(63) 0.951 no
C(623) H(64) 0.964 no
C(624) H(65) 0.957 no
C(625) H(66) 0.940 no
C(626) H(67) 0.952 no
C(712) H(73) 0.983 no
C(713) H(74) 0.958 no
C(714) H(75) 0.964 no
C(715) H(76) 0.981 no
C(716) H(77) 0.971 no
C(722) H(93) 1.005 no
C(723) H(94) 0.933 no
C(724) H(95) 0.948 no
C(725) H(96) 0.962 no
C(726) H(97) 0.985 no
C(732) H(48) 0.969 no
C(733) H(49) 0.961 no
C(734) H(50) 0.961 no
C(735) H(51) 0.960 no
C(736) H(52) 0.958 no

loop_
_platon_squeeze_void_nr
_platon_squeeze_void_average_x
_platon_squeeze_void_average_y
_platon_squeeze_void_average_z
_platon_squeeze_void_volume
_platon_squeeze_void_count_electrons
_platon_squeeze_void_content
1 0.500 0.500 0.500 427 53 ' '
2 0.500 1.000 1.000 427 53 ' '
